data_1539909
loop_
_publ_author_name
'Bruskov, V.A.'
'Lomnitskaya, Ya.F.'
'Kuz'ma, Yu.B.'

_publ_section_title
;
 Crystal structure of the compound Zr2 Ni1-x P
;
_journal_name_full 'Soviet Physics, Crystallography (= Kristallografiya)'
_journal_page_first 199
_journal_page_last 201
_journal_volume 33
_journal_year 1988
_chemical_formula_sum 'Ni0.95 P2 Zr4'
_chemical_name_systematic 'Ni0.95 Zr4 P2'
_space_group_IT_number 62
_symmetry_space_group_name_Hall '-P 2ac 2n'
_symmetry_space_group_name_H-M 'P n m a'
_cell_angle_alpha 90
_cell_angle_beta 90
_cell_angle_gamma 90
_cell_formula_units_Z 4
_cell_length_a 13.852
_cell_length_b 3.657
_cell_length_c 10.213
_cell_volume 517.358
_citation_journal_id_ASTM SPHCA6
_cod_data_source_file Bruskov_SPHCA6_1988_566.cif
_cod_data_source_block Ni0.95P2Zr4
_cod_original_cell_volume 517.3575
_cod_database_code 1539909

loop_
_symmetry_equiv_pos_as_xyz
x,y,z
-x+1/2,-y,z+1/2
x+1/2,-y+1/2,-z+1/2
-x,y+1/2,-z
-x,-y,-z
x-1/2,y,-z-1/2
-x-1/2,y-1/2,z-1/2
x,-y-1/2,z

loop_
_atom_site_label
_atom_site_type_symbol
_atom_site_fract_x
_atom_site_fract_y
_atom_site_fract_z
_atom_site_occupancy
_atom_site_U_iso_or_equiv
Zr2 Zr 0.8981 0.25 0.5312 1 0.0
Zr4 Zr 0.6491 0.25 0.5935 1 0.0
Zr3 Zr 0.0376 0.25 0.2208 1 0.0
Ni1 Ni 0.4526 0.25 0.5262 0.76 0.0
P1 P 0.0725 0.25 0.6588 1 0.0
P2 P 0.2114 0.25 0.347 1 0.0
Ni2 Ni 0.3456 0.25 0.2233 0.19 0.0
Zr1 Zr 0.7736 0.25 0.8593 1 0.0
